data_2241210
loop_
_publ_author_name
'Ahn, Seunghyun'
'Lim, Yoongho'
'Koh, Dongsoo'

_publ_section_title
;
 Crystal structure of
 2-(2,3-dimethoxynaphthalen-1-yl)-3-hydroxy-6-methoxy-4<i>H</i>-chromen-4-one
;
_journal_coeditor_code FF2142
_journal_issue 11
_journal_name_full 'Acta Crystallographica Section E'
_journal_page_first o842
_journal_page_last o843
_journal_paper_doi 10.1107/S2056989015018861
_journal_volume 71
_journal_year 2015
_chemical_formula_iupac 'C22 H18 O6'
_chemical_formula_moiety 'C22 H18 O6'
_chemical_formula_sum 'C22 H18 O6'
_chemical_formula_weight 378.36
_chemical_name_systematic
;
2-(2,3-Dimethoxynaphthalen-1-yl)-3-hydroxy-6-methoxy-4<i>H</i>-chromen-4-one
;
_space_group_IT_number 14
_symmetry_cell_setting monoclinic
_symmetry_space_group_name_Hall '-P 2ybc'
_symmetry_space_group_name_H-M 'P 1 21/c 1'
_atom_sites_solution_hydrogens geom
_atom_sites_solution_primary direct
_atom_sites_solution_secondary difmap
_audit_creation_method SHELXTL
_cell_angle_alpha 90.00
_cell_angle_beta 95.253(2)
_cell_angle_gamma 90.00
_cell_formula_units_Z 4
_cell_length_a 11.8571(12)
_cell_length_b 9.0888(9)
_cell_length_c 17.3977(17)
_cell_measurement_reflns_used 4844
_cell_measurement_temperature 200(2)
_cell_measurement_theta_max 28.20
_cell_measurement_theta_min 2.35
_cell_volume 1867.0(3)
_computing_cell_refinement
;
SAINT (Bruker, 2000)
;
_computing_data_collection
;
SMART (Bruker, 2000)
;
_computing_data_reduction
;
SAINT (Bruker, 2000)
;
_computing_molecular_graphics
;
SHELXTL (Sheldrick, 2008)
;
_computing_publication_material
;
SHELXTL (Sheldrick, 2008)
;
_computing_structure_refinement
;
SHELXL97 (Sheldrick, 2008)
;
_computing_structure_solution
;
SHELXS97 (Sheldrick, 2008)
;
_diffrn_ambient_temperature 200(2)
_diffrn_measured_fraction_theta_full 0.997
_diffrn_measured_fraction_theta_max 0.997
_diffrn_measurement_device_type 'Bruker SMART CCD area-detector'
_diffrn_measurement_method 'phi and omega scans'
_diffrn_radiation_monochromator graphite
_diffrn_radiation_source 'fine-focus sealed tube'
_diffrn_radiation_type MoK\a
_diffrn_radiation_wavelength 0.71073
_diffrn_reflns_av_R_equivalents 0.0361
_diffrn_reflns_av_sigmaI/netI 0.0405
_diffrn_reflns_limit_h_max 10
_diffrn_reflns_limit_h_min -15
_diffrn_reflns_limit_k_max 12
_diffrn_reflns_limit_k_min -11
_diffrn_reflns_limit_l_max 23
_diffrn_reflns_limit_l_min -22
_diffrn_reflns_number 13406
_diffrn_reflns_theta_full 28.31
_diffrn_reflns_theta_max 28.31
_diffrn_reflns_theta_min 1.72
_exptl_absorpt_coefficient_mu 0.098
_exptl_absorpt_correction_type none
_exptl_crystal_colour Yellow
_exptl_crystal_density_diffrn 1.346
_exptl_crystal_density_method 'not measured'
_exptl_crystal_description Block
_exptl_crystal_F_000 792
_exptl_crystal_size_max 0.19
_exptl_crystal_size_mid 0.11
_exptl_crystal_size_min 0.05
_refine_diff_density_max 0.282
_refine_diff_density_min -0.295
_refine_ls_extinction_method none
_refine_ls_goodness_of_fit_ref 1.108
_refine_ls_hydrogen_treatment constr
_refine_ls_matrix_type full
_refine_ls_number_parameters 257
_refine_ls_number_reflns 4625
_refine_ls_number_restraints 0
_refine_ls_restrained_S_all 1.108
_refine_ls_R_factor_all 0.0965
_refine_ls_R_factor_gt 0.0548
_refine_ls_shift/su_max 0.000
_refine_ls_shift/su_mean 0.000
_refine_ls_structure_factor_coef Fsqd
_refine_ls_weighting_details 'calc w=1/[\s^2^(Fo^2^)+(0.0751P)^2^+0.4684P] where P=(Fo^2^+2Fc^2^)/3'
_refine_ls_weighting_scheme calc
_refine_ls_wR_factor_gt 0.1371
_refine_ls_wR_factor_ref 0.1841
_reflns_number_gt 2786
_reflns_number_total 4625
_reflns_threshold_expression >2sigma(I)
_cod_data_source_file ff2142sup1.cif
_cod_data_source_block I
_cod_original_sg_symbol_H-M 'P 21/c'
_cod_database_code 2241210
_cod_database_fobs_code 2241210

loop_
_symmetry_equiv_pos_as_xyz
'x, y, z'
'-x, y+1/2, -z+1/2'
'-x, -y, -z'
'x, -y-1/2, z-1/2'

loop_
_atom_site_type_symbol
_atom_site_label
_atom_site_fract_x
_atom_site_fract_y
_atom_site_fract_z
_atom_site_U_iso_or_equiv
_atom_site_adp_type
_atom_site_calc_flag
_atom_site_refinement_flags
_atom_site_occupancy
_atom_site_symmetry_multiplicity
C C1 0.19294(16) 0.5697(2) 0.04954(11) 0.0324(4) Uani d . 1 1
O O1 0.12049(12) 0.59265(17) -0.00540(8) 0.0419(4) Uani d . 1 1
C C2 0.16533(16) 0.4835(2) 0.11528(11) 0.0334(4) Uani d . 1 1
O O2 0.05942(12) 0.42964(18) 0.11735(9) 0.0444(4) Uani d . 1 1
H H2 0.0202 0.4519 0.0763 0.067 Uiso calc R 1 1
C C3 0.24396(16) 0.4529(2) 0.17434(12) 0.0346(5) Uani d . 1 1
O O3 0.35228(12) 0.50146(17) 0.17607(8) 0.0430(4) Uani d . 1 1
C C4 0.38419(18) 0.5844(2) 0.11559(13) 0.0425(5) Uani d . 1 1
C C5 0.4958(2) 0.6288(3) 0.11996(15) 0.0592(7) Uani d . 1 1
H H5 0.5467 0.6023 0.1631 0.071 Uiso calc R 1 1
C C6 0.5324(2) 0.7113(3) 0.06168(16) 0.0659(8) Uani d . 1 1
H H6 0.6096 0.7402 0.0638 0.079 Uiso calc R 1 1
C C7 0.45694(19) 0.7541(3) -0.00160(15) 0.0533(7) Uani d . 1 1
C C8 0.34661(18) 0.7105(3) -0.00567(13) 0.0434(5) Uani d . 1 1
H H8 0.2958 0.7393 -0.0484 0.052 Uiso calc R 1 1
C C9 0.30769(17) 0.6229(2) 0.05332(12) 0.0358(5) Uani d . 1 1
O O4 0.50460(14) 0.8384(3) -0.05520(11) 0.0737(6) Uani d . 1 1
C C10 0.4292(3) 0.8899(4) -0.11779(19) 0.0901(12) Uani d . 1 1
H H10A 0.3953 0.8057 -0.1465 0.135 Uiso calc R 1 1
H H10B 0.4711 0.9502 -0.1522 0.135 Uiso calc R 1 1
H H10C 0.3694 0.9491 -0.0978 0.135 Uiso calc R 1 1
C C11 0.22233(16) 0.3626(2) 0.24206(12) 0.0353(5) Uani d . 1 1
C C12 0.18157(18) 0.4294(2) 0.30418(12) 0.0395(5) Uani d . 1 1
C C13 0.15722(19) 0.3451(3) 0.36980(12) 0.0437(5) Uani d . 1 1
C C14 0.16900(19) 0.1962(3) 0.36856(13) 0.0457(6) Uani d . 1 1
H H14 0.1494 0.1399 0.4114 0.055 Uiso calc R 1 1
C C15 0.20979(18) 0.1235(3) 0.30471(13) 0.0429(5) Uani d . 1 1
C C16 0.2199(2) -0.0312(3) 0.30177(16) 0.0541(6) Uani d . 1 1
H H16 0.1991 -0.0887 0.3438 0.065 Uiso calc R 1 1
C C17 0.2589(2) -0.0992(3) 0.23987(17) 0.0620(7) Uani d . 1 1
H H17 0.2643 -0.2035 0.2388 0.074 Uiso calc R 1 1
C C18 0.2910(2) -0.0160(3) 0.17768(17) 0.0600(7) Uani d . 1 1
H H18 0.3193 -0.0641 0.1349 0.072 Uiso calc R 1 1
C C19 0.2818(2) 0.1338(3) 0.17818(14) 0.0480(6) Uani d . 1 1
H H19 0.3042 0.1891 0.1358 0.058 Uiso calc R 1 1
C C20 0.23973(17) 0.2073(2) 0.24075(12) 0.0394(5) Uani d . 1 1
O O5 0.16815(13) 0.57945(17) 0.30440(9) 0.0469(4) Uani d . 1 1
C C21 0.0524(2) 0.6294(3) 0.30143(18) 0.0666(8) Uani d . 1 1
H H21A 0.0014 0.5443 0.2972 0.100 Uiso calc R 1 1
H H21B 0.0361 0.6935 0.2565 0.100 Uiso calc R 1 1
H H21C 0.0411 0.6842 0.3486 0.100 Uiso calc R 1 1
O O6 0.12322(16) 0.4267(2) 0.42964(9) 0.0579(5) Uani d . 1 1
C C22 0.1006(3) 0.3472(4) 0.49711(16) 0.0753(9) Uani d . 1 1
H H22A 0.0346 0.2835 0.4853 0.113 Uiso calc R 1 1
H H22B 0.0851 0.4166 0.5380 0.113 Uiso calc R 1 1
H H22C 0.1665 0.2869 0.5145 0.113 Uiso calc R 1 1

loop_
_atom_site_aniso_label
_atom_site_aniso_U_11
_atom_site_aniso_U_22
_atom_site_aniso_U_33
_atom_site_aniso_U_12
_atom_site_aniso_U_13
_atom_site_aniso_U_23
C1 0.0330(10) 0.0339(10) 0.0302(10) -0.0019(8) 0.0018(8) -0.0013(8)
O1 0.0368(8) 0.0538(9) 0.0339(8) -0.0092(7) -0.0029(6) 0.0068(7)
C2 0.0314(10) 0.0361(11) 0.0329(10) -0.0056(8) 0.0047(8) 0.0003(8)
O2 0.0315(8) 0.0612(10) 0.0395(8) -0.0139(7) -0.0020(6) 0.0109(7)
C3 0.0322(10) 0.0345(10) 0.0369(10) -0.0035(8) 0.0018(8) 0.0025(8)
O3 0.0312(8) 0.0541(10) 0.0426(8) -0.0087(6) -0.0025(6) 0.0135(7)
C4 0.0367(12) 0.0464(13) 0.0439(12) -0.0070(9) 0.0018(9) 0.0111(10)
C5 0.0349(12) 0.0815(19) 0.0585(15) -0.0148(12) -0.0095(11) 0.0268(14)
C6 0.0351(13) 0.091(2) 0.0703(18) -0.0192(13) -0.0024(12) 0.0313(16)
C7 0.0389(13) 0.0680(17) 0.0532(14) -0.0144(11) 0.0047(10) 0.0190(12)
C8 0.0355(12) 0.0540(14) 0.0404(12) -0.0096(10) 0.0017(9) 0.0095(10)
C9 0.0333(11) 0.0369(11) 0.0371(11) -0.0054(8) 0.0024(8) 0.0000(9)
O4 0.0433(10) 0.1098(17) 0.0676(12) -0.0240(10) 0.0024(8) 0.0421(12)
C10 0.0637(19) 0.128(3) 0.076(2) -0.0287(19) -0.0054(16) 0.059(2)
C11 0.0290(10) 0.0396(11) 0.0366(11) -0.0044(8) -0.0010(8) 0.0072(9)
C12 0.0365(11) 0.0424(12) 0.0388(11) -0.0050(9) -0.0014(9) 0.0044(9)
C13 0.0448(13) 0.0507(14) 0.0353(11) -0.0063(10) 0.0018(9) 0.0038(10)
C14 0.0436(13) 0.0549(14) 0.0378(12) -0.0068(10) 0.0001(9) 0.0126(10)
C15 0.0370(12) 0.0431(12) 0.0476(13) -0.0033(9) -0.0026(9) 0.0113(10)
C16 0.0561(15) 0.0451(14) 0.0611(16) -0.0010(11) 0.0048(12) 0.0147(12)
C17 0.0683(18) 0.0414(14) 0.0770(19) 0.0033(12) 0.0113(15) 0.0110(13)
C18 0.0646(17) 0.0470(15) 0.0698(18) 0.0048(12) 0.0144(13) -0.0025(13)
C19 0.0478(13) 0.0444(13) 0.0521(14) 0.0010(10) 0.0065(10) 0.0069(11)
C20 0.0333(11) 0.0415(12) 0.0425(12) -0.0022(9) -0.0014(9) 0.0061(10)
O5 0.0501(10) 0.0394(9) 0.0511(9) -0.0035(7) 0.0040(7) 0.0007(7)
C21 0.0572(17) 0.0562(16) 0.088(2) 0.0128(13) 0.0158(14) 0.0053(15)
O6 0.0759(12) 0.0630(12) 0.0363(9) -0.0054(9) 0.0126(8) 0.0012(8)
C22 0.099(2) 0.087(2) 0.0412(14) 0.0023(18) 0.0173(14) 0.0098(15)

loop_
_atom_type_symbol
_atom_type_description
_atom_type_scat_dispersion_real
_atom_type_scat_dispersion_imag
_atom_type_scat_source
C C 0.0033 0.0016 'International Tables Vol C Tables 4.2.6.8 and 6.1.1.4'
H H 0.0000 0.0000 'International Tables Vol C Tables 4.2.6.8 and 6.1.1.4'
O O 0.0106 0.0060 'International Tables Vol C Tables 4.2.6.8 and 6.1.1.4'

loop_
_geom_angle_atom_site_label_1
_geom_angle_atom_site_label_2
_geom_angle_atom_site_label_3
_geom_angle
O1 C1 C9 124.23(18)
O1 C1 C2 120.52(18)
C9 C1 C2 115.25(16)
O2 C2 C3 118.88(18)
O2 C2 C1 119.66(16)
C3 C2 C1 121.45(18)
C2 O2 H2 109.5
C2 C3 O3 122.40(18)
C2 C3 C11 124.24(18)
O3 C3 C11 113.35(16)
C3 O3 C4 119.20(15)
O3 C4 C5 116.63(19)
O3 C4 C9 121.86(18)
C5 C4 C9 121.5(2)
C6 C5 C4 119.3(2)
C6 C5 H5 120.4
C4 C5 H5 120.4
C5 C6 C7 120.7(2)
C5 C6 H6 119.7
C7 C6 H6 119.7
C8 C7 O4 125.6(2)
C8 C7 C6 119.9(2)
O4 C7 C6 114.5(2)
C7 C8 C9 120.2(2)
C7 C8 H8 119.9
C9 C8 H8 119.9
C4 C9 C8 118.37(18)
C4 C9 C1 119.78(19)
C8 C9 C1 121.83(18)
C7 O4 C10 115.85(19)
O4 C10 H10A 109.5
O4 C10 H10B 109.5
H10A C10 H10B 109.5
O4 C10 H10C 109.5
H10A C10 H10C 109.5
H10B C10 H10C 109.5
C12 C11 C20 120.96(19)
C12 C11 C3 118.94(19)
C20 C11 C3 120.05(19)
C11 C12 O5 119.55(19)
C11 C12 C13 120.4(2)
O5 C12 C13 120.0(2)
C14 C13 O6 126.1(2)
C14 C13 C12 119.5(2)
O6 C13 C12 114.4(2)
C13 C14 C15 121.3(2)
C13 C14 H14 119.3
C15 C14 H14 119.3
C16 C15 C14 122.0(2)
C16 C15 C20 118.5(2)
C14 C15 C20 119.5(2)
C17 C16 C15 121.2(2)
C17 C16 H16 119.4
C15 C16 H16 119.4
C16 C17 C18 120.2(2)
C16 C17 H17 119.9
C18 C17 H17 119.9
C19 C18 C17 120.4(3)
C19 C18 H18 119.8
C17 C18 H18 119.8
C18 C19 C20 120.8(2)
C18 C19 H19 119.6
C20 C19 H19 119.6
C19 C20 C15 118.9(2)
C19 C20 C11 122.9(2)
C15 C20 C11 118.1(2)
C12 O5 C21 115.00(18)
O5 C21 H21A 109.5
O5 C21 H21B 109.5
H21A C21 H21B 109.5
O5 C21 H21C 109.5
H21A C21 H21C 109.5
H21B C21 H21C 109.5
C13 O6 C22 116.3(2)
O6 C22 H22A 109.5
O6 C22 H22B 109.5
H22A C22 H22B 109.5
O6 C22 H22C 109.5
H22A C22 H22C 109.5
H22B C22 H22C 109.5

loop_
_geom_bond_atom_site_label_1
_geom_bond_atom_site_label_2
_geom_bond_distance
C1 O1 1.243(2)
C1 C9 1.440(3)
C1 C2 1.448(3)
C2 O2 1.351(2)
C2 C3 1.352(3)
O2 H2 0.8400
C3 O3 1.356(2)
C3 C11 1.477(3)
O3 C4 1.375(2)
C4 C5 1.379(3)
C4 C9 1.392(3)
C5 C6 1.363(3)
C5 H5 0.9500
C6 C7 1.409(3)
C6 H6 0.9500
C7 C8 1.362(3)
C7 O4 1.368(3)
C8 C9 1.410(3)
C8 H8 0.9500
O4 C10 1.423(3)
C10 H10A 0.9800
C10 H10B 0.9800
C10 H10C 0.9800
C11 C12 1.366(3)
C11 C20 1.427(3)
C12 O5 1.373(3)
C12 C13 1.426(3)
C13 C14 1.361(3)
C13 O6 1.369(3)
C14 C15 1.415(3)
C14 H14 0.9500
C15 C16 1.413(3)
C15 C20 1.420(3)
C16 C17 1.359(4)
C16 H16 0.9500
C17 C18 1.401(4)
C17 H17 0.9500
C18 C19 1.366(3)
C18 H18 0.9500
C19 C20 1.407(3)
C19 H19 0.9500
O5 C21 1.442(3)
C21 H21A 0.9800
C21 H21B 0.9800
C21 H21C 0.9800
O6 C22 1.425(3)
C22 H22A 0.9800
C22 H22B 0.9800
C22 H22C 0.9800

loop_
_geom_hbond_atom_site_label_D
_geom_hbond_atom_site_label_H
_geom_hbond_atom_site_label_A
_geom_hbond_site_symmetry_A
_geom_hbond_distance_DH
_geom_hbond_distance_HA
_geom_hbond_distance_DA
_geom_hbond_angle_DHA
O2 H2 O1 . 0.84 2.32 2.750(2) 112
O2 H2 O1 3_565 0.84 2.02 2.7613(19) 146.2
C14 H14 O1 4_566 0.95 2.60 3.502(3) 158.1
C17 H17 O5 1_545 0.95 2.60 3.342(3) 135.7
C22 H22A O1 2_545 0.98 2.58 3.509(4) 159.4

loop_
_geom_torsion_atom_site_label_1
_geom_torsion_atom_site_label_2
_geom_torsion_atom_site_label_3
_geom_torsion_atom_site_label_4
_geom_torsion
O1 C1 C2 O2 -1.1(3)
C9 C1 C2 O2 179.49(18)
O1 C1 C2 C3 177.6(2)
C9 C1 C2 C3 -1.8(3)
O2 C2 C3 O3 179.25(18)
C1 C2 C3 O3 0.6(3)
O2 C2 C3 C11 0.3(3)
C1 C2 C3 C11 -178.38(19)
C2 C3 O3 C4 -0.3(3)
C11 C3 O3 C4 178.71(19)
C3 O3 C4 C5 -179.0(2)
C3 O3 C4 C9 1.5(3)
O3 C4 C5 C6 180.0(3)
C9 C4 C5 C6 -0.6(4)
C4 C5 C6 C7 1.5(5)
C5 C6 C7 C8 -1.3(5)
C5 C6 C7 O4 179.1(3)
O4 C7 C8 C9 179.7(3)
C6 C7 C8 C9 0.1(4)
O3 C4 C9 C8 178.8(2)
C5 C4 C9 C8 -0.6(4)
O3 C4 C9 C1 -2.9(3)
C5 C4 C9 C1 177.7(2)
C7 C8 C9 C4 0.8(4)
C7 C8 C9 C1 -177.4(2)
O1 C1 C9 C4 -176.5(2)
C2 C1 C9 C4 2.9(3)
O1 C1 C9 C8 1.7(3)
C2 C1 C9 C8 -178.8(2)
C8 C7 O4 C10 3.5(5)
C6 C7 O4 C10 -176.8(3)
C2 C3 C11 C12 -87.5(3)
O3 C3 C11 C12 93.5(2)
C2 C3 C11 C20 90.0(3)
O3 C3 C11 C20 -89.0(2)
C20 C11 C12 O5 178.55(17)
C3 C11 C12 O5 -4.0(3)
C20 C11 C12 C13 1.0(3)
C3 C11 C12 C13 178.53(18)
C11 C12 C13 C14 -3.6(3)
O5 C12 C13 C14 178.93(19)
C11 C12 C13 O6 176.38(19)
O5 C12 C13 O6 -1.1(3)
O6 C13 C14 C15 -177.1(2)
C12 C13 C14 C15 2.8(3)
C13 C14 C15 C16 -178.5(2)
C13 C14 C15 C20 0.4(3)
C14 C15 C16 C17 179.8(2)
C20 C15 C16 C17 0.9(4)
C15 C16 C17 C18 0.7(4)
C16 C17 C18 C19 -1.0(4)
C17 C18 C19 C20 -0.2(4)
C18 C19 C20 C15 1.8(3)
C18 C19 C20 C11 -176.3(2)
C16 C15 C20 C19 -2.1(3)
C14 C15 C20 C19 179.0(2)
C16 C15 C20 C11 176.02(19)
C14 C15 C20 C11 -2.8(3)
C12 C11 C20 C19 -179.8(2)
C3 C11 C20 C19 2.7(3)
C12 C11 C20 C15 2.1(3)
C3 C11 C20 C15 -175.34(18)
C11 C12 O5 C21 113.0(2)
C13 C12 O5 C21 -69.5(3)
C14 C13 O6 C22 1.4(3)
C12 C13 O6 C22 -178.6(2)
